data_7110760
loop_
_publ_author_name
'Harmjanz, Michael'
'Scott, Michael J.'

_publ_section_title
;
 A convenient synthesis of porphodimethenes and their conversion to
 trans-porphyrins with two functionalized meso-naphthyl substituents
;
_journal_issue 5
_journal_name_full 'Chemical Communications'
_journal_page_first 397
_journal_paper_doi 10.1039/a907992k
_journal_year 2000
_chemical_formula_sum 'C63 H52 Cl2 N4 O4'
_chemical_formula_weight 999.99
_chemical_name_common 'Compound 6 '
_space_group_IT_number 15
_symmetry_cell_setting monoclinic
_symmetry_space_group_name_Hall '-C 2yc'
_symmetry_space_group_name_H-M 'C 1 2/c 1'
_atom_sites_solution_hydrogens geom
_atom_sites_solution_primary direct
_atom_sites_solution_secondary difmap
_audit_creation_method SHELXL-97
_cell_angle_alpha 90.00
_cell_angle_beta 115.1680(10)
_cell_angle_gamma 90.00
_cell_formula_units_Z 4
_cell_length_a 25.7995(13)
_cell_length_b 12.7094(7)
_cell_length_c 17.6758(9)
_cell_measurement_temperature 173(2)
_cell_volume 5245.6(5)
_computing_structure_refinement 'SHELXL-97 (Sheldrick, 1997)'
_computing_structure_solution 'SHELXS-97 (Sheldrick, 1990)'
_diffrn_ambient_temperature 173(2)
_diffrn_measured_fraction_theta_full 0.999
_diffrn_measured_fraction_theta_max 0.999
_diffrn_measurement_device_type 'CCD area detector'
_diffrn_measurement_method 'phi and omega scans'
_diffrn_radiation_monochromator graphite
_diffrn_radiation_source 'fine-focus sealed tube'
_diffrn_radiation_type MoK\a
_diffrn_radiation_wavelength 0.71073
_diffrn_reflns_av_R_equivalents 0.0276
_diffrn_reflns_av_sigmaI/netI 0.0231
_diffrn_reflns_limit_h_max 27
_diffrn_reflns_limit_h_min -27
_diffrn_reflns_limit_k_max 13
_diffrn_reflns_limit_k_min -12
_diffrn_reflns_limit_l_max 19
_diffrn_reflns_limit_l_min -16
_diffrn_reflns_number 11105
_diffrn_reflns_theta_full 22.49
_diffrn_reflns_theta_max 22.49
_diffrn_reflns_theta_min 1.74
_exptl_absorpt_coefficient_mu 0.177
_exptl_absorpt_correction_T_max 0.745917
_exptl_absorpt_correction_T_min 1.000000
_exptl_absorpt_correction_type 'Corrected by Sadabs '
_exptl_crystal_colour purple
_exptl_crystal_density_diffrn 1.266
_exptl_crystal_density_method 'not measured'
_exptl_crystal_description needle
_exptl_crystal_F_000 2096
_exptl_crystal_size_max 0.04
_exptl_crystal_size_mid 0.02
_exptl_crystal_size_min 0.01
_refine_diff_density_max 0.745
_refine_diff_density_min -0.217
_refine_diff_density_rms 0.071
_refine_ls_extinction_coef 0.0027(5)
_refine_ls_extinction_expression Fc^*^=kFc[1+0.001xFc^2^\l^3^/sin(2\q)]^-1/4^
_refine_ls_extinction_method SHELXL
_refine_ls_goodness_of_fit_ref 1.047
_refine_ls_hydrogen_treatment mixed
_refine_ls_matrix_type full
_refine_ls_number_parameters 357
_refine_ls_number_reflns 3433
_refine_ls_number_restraints 0
_refine_ls_restrained_S_all 1.047
_refine_ls_R_factor_all 0.0683
_refine_ls_R_factor_gt 0.0611
_refine_ls_shift/su_max 0.000
_refine_ls_shift/su_mean 0.000
_refine_ls_structure_factor_coef Fsqd
_refine_ls_weighting_details 'calc w=1/[\s^2^(Fo^2^)+(0.1210P)^2^+7.7547P] where P=(Fo^2^+2Fc^2^)/3'
_refine_ls_weighting_scheme calc
_refine_ls_wR_factor_gt 0.1766
_refine_ls_wR_factor_ref 0.1884
_reflns_number_gt 3006
_reflns_number_total 3433
_reflns_threshold_expression >2sigma(I)
_cod_data_source_file a907992ksup1.cif
_cod_data_source_block 6
_cod_original_sg_symbol_H-M C2/c
_cod_database_code 7110760

loop_
_symmetry_equiv_pos_as_xyz
'x, y, z'
'-x, y, -z+1/2'
'x+1/2, y+1/2, z'
'-x+1/2, y+1/2, -z+1/2'
'-x, -y, -z'
'x, -y, z-1/2'
'-x+1/2, -y+1/2, -z'
'x+1/2, -y+1/2, z-1/2'

loop_
_atom_site_label
_atom_site_type_symbol
_atom_site_fract_x
_atom_site_fract_y
_atom_site_fract_z
_atom_site_U_iso_or_equiv
_atom_site_adp_type
_atom_site_occupancy
_atom_site_symmetry_multiplicity
_atom_site_calc_flag
_atom_site_refinement_flags
O1 O -0.17280(12) 1.0715(2) -0.32898(18) 0.0849(9) Uani 1 1 d .
O2 O -0.11153(9) 0.9483(2) -0.24924(14) 0.0614(7) Uani 1 1 d .
N1 N -0.18837(10) 0.70254(18) -0.38474(13) 0.0388(6) Uani 1 1 d .
N2 N -0.22157(9) 0.64105(17) -0.55953(13) 0.0351(6) Uani 1 1 d .
C1 C -0.21518(11) 0.8164(2) -0.29352(16) 0.0345(7) Uani 1 1 d .
C2 C -0.18121(12) 0.7403(2) -0.30797(16) 0.0385(7) Uani 1 1 d .
C3 C -0.13173(13) 0.6897(2) -0.24601(17) 0.0470(8) Uani 1 1 d .
H3A H -0.1169 0.7007 -0.1886 0.056 Uiso 1 1 calc R
C4 C -0.11039(13) 0.6234(2) -0.28536(17) 0.0476(8) Uani 1 1 d .
H4A H -0.0781 0.5812 -0.2599 0.057 Uiso 1 1 calc R
C5 C -0.14617(12) 0.6294(2) -0.37335(16) 0.0396(7) Uani 1 1 d .
C6 C -0.13944(12) 0.5720(2) -0.43546(16) 0.0371(7) Uani 1 1 d .
C7 C -0.17419(11) 0.5788(2) -0.52189(16) 0.0342(6) Uani 1 1 d .
C8 C -0.16244(12) 0.5242(2) -0.58427(16) 0.0368(7) Uani 1 1 d .
H8A H -0.1332 0.4759 -0.5745 0.044 Uiso 1 1 calc R
C9 C -0.20195(12) 0.5564(2) -0.65970(16) 0.0358(7) Uani 1 1 d .
H9A H -0.2047 0.5354 -0.7116 0.043 Uiso 1 1 calc R
C10 C -0.23915(11) 0.6297(2) -0.64423(15) 0.0338(7) Uani 1 1 d .
C11 C -0.20465(11) 0.8341(2) -0.20444(16) 0.0347(6) Uani 1 1 d .
C12 C -0.21611(12) 0.7518(2) -0.16305(17) 0.0458(8) Uani 1 1 d .
H12A H -0.2264 0.6870 -0.1897 0.055 Uiso 1 1 calc R
C13 C -0.21291(14) 0.7623(3) -0.08308(19) 0.0585(9) Uani 1 1 d .
H13A H -0.2188 0.7040 -0.0558 0.070 Uiso 1 1 calc R
C14 C -0.20132(14) 0.8565(3) -0.0449(2) 0.0609(10) Uani 1 1 d .
H14A H -0.2006 0.8636 0.0079 0.073 Uiso 1 1 calc R
C15 C -0.19021(12) 0.9452(3) -0.08427(18) 0.0501(8) Uani 1 1 d .
C16 C -0.18131(16) 1.0443(4) -0.0463(2) 0.0716(12) Uani 1 1 d .
H16A H -0.1832 1.0516 0.0049 0.086 Uiso 1 1 calc R
C17 C -0.17008(17) 1.1293(4) -0.0823(3) 0.0825(14) Uani 1 1 d .
H17A H -0.1659 1.1950 -0.0572 0.099 Uiso 1 1 calc R
C18 C -0.16467(14) 1.1192(3) -0.1577(3) 0.0683(11) Uani 1 1 d .
H18A H -0.1563 1.1782 -0.1816 0.082 Uiso 1 1 calc R
C19 C -0.17161(12) 1.0227(2) -0.19701(19) 0.0457(8) Uani 1 1 d .
C20 C -0.18800(11) 0.9335(2) -0.16306(16) 0.0374(7) Uani 1 1 d .
C21 C -0.15490(13) 1.0174(3) -0.2677(2) 0.0552(9) Uani 1 1 d .
C22 C -0.08937(19) 0.9357(5) -0.3110(3) 0.0936(15) Uani 1 1 d .
H22A H -0.0548 0.8947 -0.2879 0.140 Uiso 1 1 calc R
H22B H -0.0812 1.0036 -0.3273 0.140 Uiso 1 1 calc R
H22C H -0.1173 0.9003 -0.3591 0.140 Uiso 1 1 calc R
C23 C -0.08899(12) 0.4983(2) -0.40785(16) 0.0393(7) Uani 1 1 d .
C24 C -0.03754(12) 0.5313(3) -0.40863(17) 0.0472(8) Uani 1 1 d .
C25 C 0.00726(14) 0.4597(3) -0.38763(19) 0.0558(9) Uani 1 1 d .
H25A H 0.0414 0.4814 -0.3887 0.067 Uiso 1 1 calc R
C26 C 0.00241(15) 0.3574(3) -0.36525(19) 0.0605(10) Uani 1 1 d .
C27 C -0.04820(16) 0.3273(3) -0.36260(19) 0.0569(9) Uani 1 1 d .
H27A H -0.0516 0.2589 -0.3466 0.068 Uiso 1 1 calc R
C28 C -0.09460(13) 0.3958(2) -0.38314(17) 0.0446(8) Uani 1 1 d .
C29 C -0.02940(15) 0.6423(3) -0.4303(2) 0.0619(9) Uani 1 1 d .
H29A H -0.0592 0.6601 -0.4839 0.093 Uiso 1 1 calc R
H29B H 0.0071 0.6487 -0.4321 0.093 Uiso 1 1 calc R
H29C H -0.0309 0.6893 -0.3887 0.093 Uiso 1 1 calc R
C30 C 0.05157(19) 0.2809(4) -0.3439(2) 0.0890(15) Uani 1 1 d .
H30A H 0.0869 0.3192 -0.3252 0.133 Uiso 1 1 calc R
H30B H 0.0462 0.2405 -0.3925 0.133 Uiso 1 1 calc R
H30C H 0.0528 0.2345 -0.3003 0.133 Uiso 1 1 calc R
C31 C -0.14856(15) 0.3617(3) -0.3772(2) 0.0585(9) Uani 1 1 d .
H31A H -0.1812 0.3839 -0.4264 0.088 Uiso 1 1 calc R
H31B H -0.1501 0.3928 -0.3288 0.088 Uiso 1 1 calc R
H31C H -0.1488 0.2864 -0.3728 0.088 Uiso 1 1 calc R
C32 C 0.0263(4) 0.9719(8) -0.4639(7) 0.091(3) Uani 0.50 1 d P
Cl1 Cl 0.05285(11) 0.8557(2) -0.4916(2) 0.0805(9) Uani 0.35 1 d P
Cl2 Cl 0.0231(2) 1.0490(7) -0.5643(4) 0.1073(19) Uani 0.35 1 d P
Cl3 Cl 0.0030(3) 1.0514(6) -0.5609(4) 0.101(2) Uani 0.30 1 d P

loop_
_atom_site_aniso_label
_atom_site_aniso_U_11
_atom_site_aniso_U_22
_atom_site_aniso_U_33
_atom_site_aniso_U_23
_atom_site_aniso_U_13
_atom_site_aniso_U_12
O1 0.0781(18) 0.090(2) 0.0783(19) 0.0483(16) 0.0257(15) 0.0020(15)
O2 0.0434(13) 0.0913(18) 0.0502(13) 0.0116(12) 0.0206(11) 0.0005(12)
N1 0.0429(13) 0.0438(13) 0.0270(12) -0.0029(10) 0.0122(10) 0.0080(11)
N2 0.0390(13) 0.0385(13) 0.0255(12) -0.0002(9) 0.0115(10) 0.0030(10)
C1 0.0395(15) 0.0381(15) 0.0245(14) -0.0008(11) 0.0124(12) 0.0002(12)
C2 0.0427(16) 0.0453(16) 0.0244(14) -0.0020(12) 0.0111(12) 0.0055(13)
C3 0.0524(18) 0.0583(19) 0.0225(14) -0.0017(13) 0.0083(13) 0.0138(15)
C4 0.0490(17) 0.0582(19) 0.0269(15) 0.0008(13) 0.0077(13) 0.0184(15)
C5 0.0411(16) 0.0462(17) 0.0276(15) -0.0007(12) 0.0109(12) 0.0081(13)
C6 0.0382(15) 0.0425(16) 0.0275(15) 0.0003(12) 0.0110(12) 0.0057(12)
C7 0.0370(15) 0.0359(15) 0.0289(14) 0.0011(11) 0.0132(12) 0.0032(12)
C8 0.0373(15) 0.0411(16) 0.0310(15) -0.0037(12) 0.0136(13) 0.0034(12)
C9 0.0393(15) 0.0413(15) 0.0271(14) -0.0049(11) 0.0144(12) 0.0011(12)
C10 0.0379(15) 0.0379(15) 0.0261(14) -0.0025(11) 0.0140(12) -0.0022(12)
C11 0.0368(15) 0.0415(15) 0.0255(14) -0.0014(12) 0.0130(12) 0.0013(12)
C12 0.0482(17) 0.0527(18) 0.0323(16) 0.0016(13) 0.0130(13) -0.0049(14)
C13 0.058(2) 0.081(3) 0.0375(18) 0.0098(17) 0.0218(16) -0.0091(18)
C14 0.0513(19) 0.105(3) 0.0320(17) -0.0001(19) 0.0233(15) 0.0012(19)
C15 0.0368(16) 0.073(2) 0.0347(17) -0.0186(15) 0.0096(13) 0.0072(14)
C16 0.061(2) 0.084(3) 0.054(2) -0.031(2) 0.0086(18) 0.019(2)
C17 0.065(2) 0.068(3) 0.077(3) -0.043(2) -0.006(2) 0.017(2)
C18 0.0451(19) 0.0419(19) 0.085(3) -0.0047(18) -0.0035(18) -0.0021(15)
C19 0.0323(15) 0.0452(18) 0.0477(18) -0.0010(14) 0.0055(13) -0.0002(13)
C20 0.0322(15) 0.0445(16) 0.0301(15) -0.0042(12) 0.0081(12) 0.0040(12)
C21 0.0390(17) 0.058(2) 0.058(2) 0.0134(17) 0.0099(15) -0.0082(15)
C22 0.065(2) 0.159(5) 0.074(3) 0.018(3) 0.046(2) 0.002(3)
C23 0.0399(16) 0.0494(17) 0.0242(14) -0.0054(12) 0.0095(12) 0.0085(13)
C24 0.0424(17) 0.066(2) 0.0299(15) -0.0109(14) 0.0122(13) 0.0036(15)
C25 0.0413(18) 0.088(3) 0.0339(17) -0.0100(17) 0.0124(14) 0.0127(17)
C26 0.056(2) 0.088(3) 0.0355(17) -0.0014(17) 0.0170(15) 0.0318(19)
C27 0.077(2) 0.0548(19) 0.0357(18) 0.0030(14) 0.0202(17) 0.0240(17)
C28 0.0510(18) 0.0489(18) 0.0298(15) -0.0024(13) 0.0132(13) 0.0101(14)
C29 0.058(2) 0.074(2) 0.058(2) -0.0084(18) 0.0278(17) -0.0070(18)
C30 0.082(3) 0.122(4) 0.060(2) 0.010(2) 0.026(2) 0.060(3)
C31 0.066(2) 0.054(2) 0.053(2) 0.0026(15) 0.0238(17) 0.0003(16)
C32 0.041(4) 0.092(6) 0.087(6) -0.037(5) -0.022(5) 0.003(4)
Cl1 0.0520(15) 0.087(2) 0.096(2) -0.0362(16) 0.0255(15) -0.0185(13)
Cl2 0.055(3) 0.179(4) 0.125(3) 0.019(3) 0.075(3) -0.013(3)
Cl3 0.064(4) 0.178(5) 0.077(3) 0.057(3) 0.046(3) -0.002(4)

loop_
_atom_type_symbol
_atom_type_description
_atom_type_scat_dispersion_real
_atom_type_scat_dispersion_imag
_atom_type_scat_source
C C 0.0033 0.0016 'International Tables Vol C Tables 4.2.6.8 and 6.1.1.4'
H H 0.0000 0.0000 'International Tables Vol C Tables 4.2.6.8 and 6.1.1.4'
N N 0.0061 0.0033 'International Tables Vol C Tables 4.2.6.8 and 6.1.1.4'
O O 0.0106 0.0060 'International Tables Vol C Tables 4.2.6.8 and 6.1.1.4'
Cl Cl 0.1484 0.1585 'International Tables Vol C Tables 4.2.6.8 and 6.1.1.4'

loop_
_geom_angle_atom_site_label_1
_geom_angle_atom_site_label_2
_geom_angle_atom_site_label_3
_geom_angle
_geom_angle_site_symmetry_1
_geom_angle_site_symmetry_3
C21 O2 C22 116.4(3) . .
C2 N1 C5 108.9(2) . .
C7 N2 C10 106.4(2) . .
C2 C1 C10 125.2(2) . 7_464
C2 C1 C11 116.6(2) . .
C10 C1 C11 117.9(2) 7_464 .
N1 C2 C1 126.1(2) . .
N1 C2 C3 107.4(2) . .
C1 C2 C3 126.4(2) . .
C4 C3 C2 108.2(2) . .
C3 C4 C5 108.1(3) . .
N1 C5 C6 126.5(2) . .
N1 C5 C4 107.3(2) . .
C6 C5 C4 126.2(3) . .
C5 C6 C7 126.1(2) . .
C5 C6 C23 116.8(2) . .
C7 C6 C23 117.0(2) . .
N2 C7 C6 126.1(2) . .
N2 C7 C8 110.0(2) . .
C6 C7 C8 123.9(2) . .
C9 C8 C7 107.1(2) . .
C8 C9 C10 106.9(2) . .
N2 C10 C1 125.6(2) . 7_464
N2 C10 C9 109.6(2) . .
C1 C10 C9 124.8(2) 7_464 .
C12 C11 C20 118.9(2) . .
C12 C11 C1 117.4(2) . .
C20 C11 C1 123.4(2) . .
C11 C12 C13 122.4(3) . .
C14 C13 C12 120.1(3) . .
C13 C14 C15 120.7(3) . .
C16 C15 C14 120.4(3) . .
C16 C15 C20 119.8(3) . .
C14 C15 C20 119.8(3) . .
C17 C16 C15 121.3(4) . .
C16 C17 C18 120.2(3) . .
C19 C18 C17 121.0(4) . .
C18 C19 C20 119.4(3) . .
C18 C19 C21 116.1(3) . .
C20 C19 C21 124.1(3) . .
C15 C20 C19 118.0(3) . .
C15 C20 C11 117.6(3) . .
C19 C20 C11 124.3(2) . .
O1 C21 O2 123.6(3) . .
O1 C21 C19 126.6(3) . .
O2 C21 C19 109.5(3) . .
C24 C23 C28 120.5(3) . .
C24 C23 C6 120.2(3) . .
C28 C23 C6 119.3(3) . .
C25 C24 C23 119.0(3) . .
C25 C24 C29 119.5(3) . .
C23 C24 C29 121.5(3) . .
C26 C25 C24 121.8(3) . .
C27 C26 C25 118.2(3) . .
C27 C26 C30 121.2(4) . .
C25 C26 C30 120.6(4) . .
C26 C27 C28 122.4(3) . .
C27 C28 C23 118.0(3) . .
C27 C28 C31 121.2(3) . .
C23 C28 C31 120.8(3) . .
Cl3 C32 Cl2 8.7(6) 5_574 5_574
Cl3 C32 C32 86.8(9) 5_574 5_574
Cl2 C32 C32 78.6(9) 5_574 5_574
Cl3 C32 Cl1 107.8(9) 5_574 .
Cl2 C32 Cl1 113.9(7) 5_574 .
C32 C32 Cl1 116.7(8) 5_574 .
Cl3 C32 Cl3 121.6(6) 5_574 .
Cl2 C32 Cl3 113.4(6) 5_574 .
C32 C32 Cl3 34.8(7) 5_574 .
Cl1 C32 Cl3 102.0(7) . .
Cl3 C32 Cl2 137.2(7) 5_574 .
Cl2 C32 Cl2 129.1(5) 5_574 .
C32 C32 Cl2 50.5(8) 5_574 .
Cl1 C32 Cl2 92.1(6) . .
Cl3 C32 Cl2 15.8(3) . .
C32 Cl1 Cl3 25.6(5) . 5_574
Cl3 Cl2 C32 17.0(11) . 5_574
Cl3 Cl2 C32 67.1(12) . .
C32 Cl2 C32 50.9(5) 5_574 .
Cl2 Cl3 C32 154.3(17) . 5_574
Cl2 Cl3 C32 97.1(14) . .
C32 Cl3 C32 58.4(6) 5_574 .
Cl2 Cl3 Cl1 147.6(17) . 5_574
C32 Cl3 Cl1 46.6(6) 5_574 5_574
C32 Cl3 Cl1 85.4(4) . 5_574

loop_
_geom_bond_atom_site_label_1
_geom_bond_atom_site_label_2
_geom_bond_distance
_geom_bond_site_symmetry_2
O1 C21 1.197(4) .
O2 C21 1.348(4) .
O2 C22 1.442(4) .
N1 C2 1.376(3) .
N1 C5 1.380(4) .
N2 C7 1.368(3) .
N2 C10 1.375(3) .
C1 C2 1.400(4) .
C1 C10 1.402(4) 7_464
C1 C11 1.497(4) .
C2 C3 1.433(4) .
C3 C4 1.350(4) .
C4 C5 1.434(4) .
C5 C6 1.389(4) .
C6 C7 1.407(4) .
C6 C23 1.507(4) .
C7 C8 1.440(4) .
C8 C9 1.352(4) .
C9 C10 1.445(4) .
C10 C1 1.402(4) 7_464
C11 C12 1.378(4) .
C11 C20 1.432(4) .
C12 C13 1.387(4) .
C13 C14 1.345(5) .
C14 C15 1.417(5) .
C15 C16 1.400(5) .
C15 C20 1.426(4) .
C16 C17 1.347(6) .
C17 C18 1.403(6) .
C18 C19 1.383(5) .
C19 C20 1.428(4) .
C19 C21 1.486(5) .
C23 C24 1.398(4) .
C23 C28 1.400(4) .
C24 C25 1.392(4) .
C24 C29 1.500(5) .
C25 C26 1.381(5) .
C26 C27 1.380(5) .
C26 C30 1.513(5) .
C27 C28 1.398(4) .
C28 C31 1.504(5) .
C32 Cl3 1.062(13) 5_574
C32 Cl2 1.574(12) 5_574
C32 C32 1.583(17) 5_574
C32 Cl1 1.783(10) .
C32 Cl3 1.856(13) .
C32 Cl2 1.999(16) .
Cl1 Cl3 2.337(8) 5_574
Cl2 Cl3 0.548(6) .
Cl2 C32 1.574(12) 5_574
Cl3 C32 1.062(13) 5_574
Cl3 Cl1 2.337(8) 5_574
